data_7106783
loop_
_publ_author_name
'Pierre Mobian'
'Clarisse Huguenard'
'Marc Henry'

_publ_section_title
;
 A guest-induced reversible switching of a self-assembled H-bonded
 supramolecular framework
;
_journal_name_full Chem.Commun.
_journal_page_first 9630
_journal_paper_doi 10.1039/c1cc13124a
_journal_volume 47
_journal_year 2011
_chemical_formula_sum 'C28 H26 O2'
_chemical_formula_weight 394.48
_chemical_name_systematic
;
?
;
_space_group_IT_number 33
_symmetry_cell_setting orthorhombic
_symmetry_space_group_name_Hall 'P 2c -2n'
_symmetry_space_group_name_H-M 'P n a 21'
_atom_sites_solution_hydrogens geom
_atom_sites_solution_primary direct
_atom_sites_solution_secondary difmap
_audit_creation_method SHELXL-97
_cell_angle_alpha 90.00
_cell_angle_beta 90.00
_cell_angle_gamma 90.00
_cell_formula_units_Z 4
_cell_length_a 7.4449(10)
_cell_length_b 15.105(2)
_cell_length_c 23.962(4)
_cell_measurement_temperature 173(2)
_cell_volume 2694.7(7)
_computing_structure_refinement 'SHELXL-97 (Sheldrick, 1997)'
_computing_structure_solution 'SHELXS-97 (Sheldrick, 1990)'
_diffrn_ambient_temperature 173(2)
_diffrn_measured_fraction_theta_full 0.945
_diffrn_measured_fraction_theta_max 0.945
_diffrn_radiation_monochromator graphite
_diffrn_radiation_source 'fine-focus sealed tube'
_diffrn_radiation_type MoK\a
_diffrn_radiation_wavelength 0.71073
_diffrn_reflns_av_R_equivalents 0.0544
_diffrn_reflns_av_sigmaI/netI 0.0861
_diffrn_reflns_limit_h_max 3
_diffrn_reflns_limit_h_min -9
_diffrn_reflns_limit_k_max 16
_diffrn_reflns_limit_k_min -18
_diffrn_reflns_limit_l_max 31
_diffrn_reflns_limit_l_min -31
_diffrn_reflns_number 10151
_diffrn_reflns_theta_full 27.59
_diffrn_reflns_theta_max 27.59
_diffrn_reflns_theta_min 3.05
_exptl_absorpt_coefficient_mu 0.060
_exptl_absorpt_correction_T_max 0.9893
_exptl_absorpt_correction_T_min 0.9881
_exptl_crystal_density_diffrn 0.972
_exptl_crystal_density_method 'not measured'
_exptl_crystal_F_000 840
_exptl_crystal_size_max 0.20
_exptl_crystal_size_mid 0.20
_exptl_crystal_size_min 0.18
_refine_diff_density_max 0.980
_refine_diff_density_min -0.351
_refine_diff_density_rms 0.119
_refine_ls_abs_structure_details 'Flack H D (1983), Acta Cryst. A39, 876-881'
_refine_ls_abs_structure_Flack 2(3)
_refine_ls_extinction_method none
_refine_ls_goodness_of_fit_ref 0.998
_refine_ls_hydrogen_treatment mixed
_refine_ls_matrix_type full
_refine_ls_number_parameters 277
_refine_ls_number_reflns 5784
_refine_ls_number_restraints 1
_refine_ls_restrained_S_all 0.998
_refine_ls_R_factor_all 0.1428
_refine_ls_R_factor_gt 0.0931
_refine_ls_shift/su_max 0.028
_refine_ls_shift/su_mean 0.002
_refine_ls_structure_factor_coef Fsqd
_refine_ls_weighting_details 'calc w=1/[\s^2^(Fo^2^)+(0.1791P)^2^+0.0000P] where P=(Fo^2^+2Fc^2^)/3'
_refine_ls_weighting_scheme calc
_refine_ls_wR_factor_gt 0.2389
_refine_ls_wR_factor_ref 0.2723
_reflns_number_gt 3488
_reflns_number_total 5784
_reflns_threshold_expression >2sigma(I)
_cod_data_source_file c1cc13124a.txt
_cod_data_source_block e926a
_cod_depositor_comments
;

2017-12-01
Z value and formula fixed to values more according to usual
chemical conventions.                 miguel
;
_cod_original_formula_sum 'C18.67 H17.33 O1.33'
_cod_original_formula_weight 262.99
_cod_original_formula_units_Z 6
_cod_database_code 7106783

loop_
_symmetry_equiv_pos_as_xyz
'x, y, z'
'-x, -y, z+1/2'
'x+1/2, -y+1/2, z'
'-x+1/2, y+1/2, z+1/2'

loop_
_atom_site_label
_atom_site_type_symbol
_atom_site_fract_x
_atom_site_fract_y
_atom_site_fract_z
_atom_site_U_iso_or_equiv
_atom_site_adp_type
_atom_site_occupancy
_atom_site_symmetry_multiplicity
_atom_site_calc_flag
_atom_site_refinement_flags
_atom_site_disorder_assembly
_atom_site_disorder_group
C1 C 0.0931(6) 0.1237(3) 0.52616(18) 0.0330(11) Uani 1 1 d . . .
C2 C -0.0392(7) 0.0603(3) 0.52169(19) 0.0376(11) Uani 1 1 d . . .
H2 H -0.0482 0.0264 0.4884 0.045 Uiso 1 1 calc R . .
C3 C -0.1587(6) 0.0452(4) 0.5645(2) 0.0401(12) Uani 1 1 d . . .
C4 C -0.1431(7) 0.0963(4) 0.6126(2) 0.0472(14) Uani 1 1 d . . .
H4 H -0.2251 0.0864 0.6423 0.057 Uiso 1 1 calc R . .
C5 C -0.0124(7) 0.1614(4) 0.6190(2) 0.0426(12) Uani 1 1 d . . .
C6 C 0.1062(7) 0.1743(3) 0.57469(19) 0.0376(11) Uani 1 1 d . . .
H6 H 0.1972 0.2181 0.5776 0.045 Uiso 1 1 calc R . .
C7 C -0.3022(7) -0.0267(4) 0.5596(2) 0.0526(14) Uani 1 1 d . . .
H7A H -0.3903 -0.0095 0.5312 0.079 Uiso 1 1 calc R . .
H7B H -0.3628 -0.0341 0.5956 0.079 Uiso 1 1 calc R . .
H7C H -0.2456 -0.0827 0.5487 0.079 Uiso 1 1 calc R . .
C8 C -0.0014(9) 0.2127(5) 0.6716(2) 0.0621(18) Uani 1 1 d . . .
H8A H -0.1072 0.2002 0.6946 0.093 Uiso 1 1 calc R . .
H8B H 0.0030 0.2761 0.6630 0.093 Uiso 1 1 calc R . .
H8C H 0.1074 0.1958 0.6920 0.093 Uiso 1 1 calc R . .
C9 C 0.2322(6) 0.1344(3) 0.48037(18) 0.0327(11) Uani 1 1 d . . .
C10 C 0.1847(6) 0.1380(3) 0.42416(18) 0.0310(10) Uani 1 1 d . . .
O1 O 0.0056(4) 0.1305(2) 0.41053(12) 0.0351(8) Uani 1 1 d . . .
H1 H -0.0248 0.1734 0.3903 0.053 Uiso 1 1 calc R . .
C11 C 0.3178(6) 0.1456(3) 0.38253(17) 0.0317(11) Uani 1 1 d . . .
C12 C 0.4960(6) 0.1545(3) 0.3981(2) 0.0373(11) Uani 1 1 d . . .
H12 H 0.5858 0.1614 0.3702 0.045 Uiso 1 1 calc R . .
C13 C 0.5446(7) 0.1533(4) 0.4540(2) 0.0400(12) Uani 1 1 d . . .
H13 H 0.6671 0.1585 0.4646 0.048 Uiso 1 1 calc R . .
C14 C 0.4117(7) 0.1444(3) 0.4945(2) 0.0384(12) Uani 1 1 d . . .
H14 H 0.4448 0.1452 0.5328 0.046 Uiso 1 1 calc R . .
C15 C 0.2645(5) 0.1391(3) 0.32233(17) 0.0296(10) Uani 1 1 d . . .
C16 C 0.2863(5) 0.2101(3) 0.28549(17) 0.0267(9) Uani 1 1 d . . .
O2 O 0.3588(4) 0.2863(2) 0.30641(12) 0.0314(7) Uani 1 1 d . . .
H2A H 0.3393 0.3281 0.2842 0.047 Uiso 1 1 calc R . .
C17 C 0.2313(5) 0.2025(3) 0.22921(17) 0.0279(10) Uani 1 1 d . . .
C18 C 0.1625(6) 0.1220(3) 0.21137(19) 0.0336(11) Uani 1 1 d . . .
H18 H 0.1312 0.1153 0.1732 0.040 Uiso 1 1 calc R . .
C19 C 0.1378(6) 0.0516(4) 0.24691(19) 0.0370(11) Uani 1 1 d . . .
H19 H 0.0860 -0.0021 0.2339 0.044 Uiso 1 1 calc R . .
C20 C 0.1906(6) 0.0605(3) 0.30288(19) 0.0358(11) Uani 1 1 d . . .
H20 H 0.1756 0.0122 0.3278 0.043 Uiso 1 1 calc R . .
C21 C 0.2463(6) 0.2786(3) 0.18935(18) 0.0313(11) Uani 1 1 d . . .
C22 C 0.1847(6) 0.3622(3) 0.20361(18) 0.0313(11) Uani 1 1 d . . .
H22 H 0.1357 0.3725 0.2396 0.038 Uiso 1 1 calc R . .
C23 C 0.1949(6) 0.4318(4) 0.1648(2) 0.0396(12) Uani 1 1 d . . .
C24 C 0.2677(6) 0.4155(4) 0.1121(2) 0.0407(12) Uani 1 1 d . . .
H24 H 0.2771 0.4625 0.0859 0.049 Uiso 1 1 calc R . .
C25 C 0.3267(7) 0.3313(4) 0.09738(19) 0.0396(12) Uani 1 1 d . . .
C26 C 0.3193(6) 0.2637(4) 0.13659(17) 0.0349(11) Uani 1 1 d . . .
H26 H 0.3644 0.2067 0.1274 0.042 Uiso 1 1 calc R . .
C27 C 0.1349(8) 0.5238(4) 0.1814(3) 0.0541(15) Uani 1 1 d . . .
H27A H 0.2231 0.5497 0.2070 0.081 Uiso 1 1 calc R . .
H27B H 0.0178 0.5203 0.1999 0.081 Uiso 1 1 calc R . .
H27C H 0.1249 0.5609 0.1480 0.081 Uiso 1 1 calc R . .
C28 C 0.4018(9) 0.3118(5) 0.0393(2) 0.0600(17) Uani 1 1 d . . .
H28A H 0.4260 0.3677 0.0199 0.090 Uiso 1 1 calc R . .
H28B H 0.3141 0.2773 0.0180 0.090 Uiso 1 1 calc R . .
H28C H 0.5136 0.2780 0.0428 0.090 Uiso 1 1 calc R . .

loop_
_atom_site_aniso_label
_atom_site_aniso_U_11
_atom_site_aniso_U_22
_atom_site_aniso_U_33
_atom_site_aniso_U_23
_atom_site_aniso_U_13
_atom_site_aniso_U_12
C1 0.030(2) 0.039(3) 0.030(2) 0.0121(19) -0.0076(18) 0.000(2)
C2 0.036(3) 0.043(3) 0.033(2) 0.010(2) -0.0004(19) 0.003(2)
C3 0.031(2) 0.050(3) 0.039(3) 0.020(2) -0.001(2) 0.000(2)
C4 0.038(3) 0.062(4) 0.041(3) 0.019(3) 0.006(2) 0.003(3)
C5 0.039(3) 0.055(4) 0.034(2) 0.003(2) 0.000(2) 0.006(2)
C6 0.036(3) 0.041(3) 0.036(2) 0.006(2) 0.002(2) 0.002(2)
C7 0.036(3) 0.066(4) 0.055(3) 0.016(3) 0.003(2) -0.010(3)
C8 0.053(4) 0.085(5) 0.048(3) -0.007(3) 0.005(3) 0.015(3)
C9 0.031(3) 0.035(3) 0.031(2) 0.0035(19) -0.0002(19) -0.001(2)
C10 0.022(2) 0.039(3) 0.031(2) 0.0038(19) 0.0004(17) -0.002(2)
O1 0.0237(15) 0.051(2) 0.0303(16) 0.0094(14) -0.0036(12) -0.0005(15)
C11 0.026(2) 0.037(3) 0.031(2) 0.0081(19) -0.0008(18) 0.000(2)
C12 0.029(2) 0.044(3) 0.039(2) 0.008(2) 0.002(2) -0.005(2)
C13 0.026(2) 0.054(3) 0.040(3) 0.009(2) -0.006(2) -0.001(2)
C14 0.039(3) 0.045(3) 0.031(2) 0.010(2) -0.0059(19) -0.001(2)
C15 0.020(2) 0.041(3) 0.0274(19) 0.0022(19) 0.0031(16) 0.0024(18)
C16 0.0153(19) 0.036(3) 0.028(2) 0.0004(18) 0.0040(15) 0.0012(18)
O2 0.0316(16) 0.0362(19) 0.0264(15) 0.0021(13) -0.0008(13) -0.0048(14)
C17 0.020(2) 0.038(3) 0.026(2) -0.0012(18) 0.0013(16) -0.0001(18)
C18 0.030(2) 0.038(3) 0.033(2) -0.002(2) -0.0014(18) 0.000(2)
C19 0.035(3) 0.038(3) 0.038(2) -0.001(2) 0.000(2) 0.000(2)
C20 0.040(3) 0.032(3) 0.036(2) 0.004(2) -0.002(2) -0.007(2)
C21 0.021(2) 0.042(3) 0.031(2) 0.0016(18) -0.0055(17) 0.0020(19)
C22 0.021(2) 0.038(3) 0.035(2) -0.001(2) -0.0054(17) -0.0012(19)
C23 0.027(2) 0.047(3) 0.045(3) 0.004(2) -0.005(2) -0.004(2)
C24 0.032(3) 0.050(4) 0.040(3) 0.013(2) -0.001(2) -0.010(2)
C25 0.034(3) 0.051(4) 0.034(2) 0.006(2) 0.0023(19) -0.007(2)
C26 0.028(2) 0.048(3) 0.029(2) 0.002(2) -0.0008(17) -0.003(2)
C27 0.056(3) 0.037(3) 0.069(4) 0.012(3) -0.006(3) 0.009(3)
C28 0.056(4) 0.091(5) 0.033(3) 0.009(3) 0.007(2) -0.008(3)

loop_
_atom_type_symbol
_atom_type_description
_atom_type_scat_dispersion_real
_atom_type_scat_dispersion_imag
_atom_type_scat_source
C C 0.0033 0.0016 'International Tables Vol C Tables 4.2.6.8 and 6.1.1.4'
H H 0.0000 0.0000 'International Tables Vol C Tables 4.2.6.8 and 6.1.1.4'
O O 0.0106 0.0060 'International Tables Vol C Tables 4.2.6.8 and 6.1.1.4'

loop_
_geom_angle_atom_site_label_1
_geom_angle_atom_site_label_2
_geom_angle_atom_site_label_3
_geom_angle
_geom_angle_site_symmetry_1
_geom_angle_site_symmetry_3
_geom_angle_publ_flag
C2 C1 C6 119.7(4) . . ?
C2 C1 C9 120.4(4) . . ?
C6 C1 C9 119.8(4) . . ?
C3 C2 C1 121.2(5) . . ?
C3 C2 H2 119.4 . . ?
C1 C2 H2 119.4 . . ?
C2 C3 C4 118.1(5) . . ?
C2 C3 C7 120.7(5) . . ?
C4 C3 C7 121.2(4) . . ?
C3 C4 C5 122.8(5) . . ?
C3 C4 H4 118.6 . . ?
C5 C4 H4 118.6 . . ?
C4 C5 C6 117.2(5) . . ?
C4 C5 C8 120.1(5) . . ?
C6 C5 C8 122.7(5) . . ?
C5 C6 C1 120.9(5) . . ?
C5 C6 H6 119.5 . . ?
C1 C6 H6 119.5 . . ?
C3 C7 H7A 109.5 . . ?
C3 C7 H7B 109.5 . . ?
H7A C7 H7B 109.5 . . ?
C3 C7 H7C 109.5 . . ?
H7A C7 H7C 109.5 . . ?
H7B C7 H7C 109.5 . . ?
C5 C8 H8A 109.5 . . ?
C5 C8 H8B 109.5 . . ?
H8A C8 H8B 109.5 . . ?
C5 C8 H8C 109.5 . . ?
H8A C8 H8C 109.5 . . ?
H8B C8 H8C 109.5 . . ?
C14 C9 C10 118.5(4) . . ?
C14 C9 C1 119.5(4) . . ?
C10 C9 C1 122.0(4) . . ?
O1 C10 C9 118.1(4) . . ?
O1 C10 C11 121.3(4) . . ?
C9 C10 C11 120.6(4) . . ?
C10 O1 H1 109.5 . . ?
C12 C11 C10 119.4(4) . . ?
C12 C11 C15 121.2(4) . . ?
C10 C11 C15 119.3(4) . . ?
C11 C12 C13 120.5(4) . . ?
C11 C12 H12 119.7 . . ?
C13 C12 H12 119.7 . . ?
C12 C13 C14 119.3(4) . . ?
C12 C13 H13 120.4 . . ?
C14 C13 H13 120.4 . . ?
C9 C14 C13 121.7(4) . . ?
C9 C14 H14 119.2 . . ?
C13 C14 H14 119.2 . . ?
C20 C15 C16 119.3(4) . . ?
C20 C15 C11 119.0(4) . . ?
C16 C15 C11 121.8(4) . . ?
O2 C16 C15 117.4(4) . . ?
O2 C16 C17 122.2(4) . . ?
C15 C16 C17 120.4(4) . . ?
C16 O2 H2A 109.5 . . ?
C18 C17 C16 118.2(4) . . ?
C18 C17 C21 120.2(4) . . ?
C16 C17 C21 121.6(4) . . ?
C19 C18 C17 122.5(4) . . ?
C19 C18 H18 118.8 . . ?
C17 C18 H18 118.8 . . ?
C18 C19 C20 118.6(5) . . ?
C18 C19 H19 120.7 . . ?
C20 C19 H19 120.7 . . ?
C15 C20 C19 120.9(4) . . ?
C15 C20 H20 119.5 . . ?
C19 C20 H20 119.5 . . ?
C22 C21 C26 119.9(4) . . ?
C22 C21 C17 121.1(4) . . ?
C26 C21 C17 118.9(4) . . ?
C21 C22 C23 120.0(4) . . ?
C21 C22 H22 120.0 . . ?
C23 C22 H22 120.0 . . ?
C24 C23 C22 119.1(5) . . ?
C24 C23 C27 121.1(5) . . ?
C22 C23 C27 119.8(5) . . ?
C25 C24 C23 120.9(5) . . ?
C25 C24 H24 119.5 . . ?
C23 C24 H24 119.5 . . ?
C26 C25 C24 119.2(4) . . ?
C26 C25 C28 119.3(5) . . ?
C24 C25 C28 121.5(5) . . ?
C25 C26 C21 120.7(5) . . ?
C25 C26 H26 119.7 . . ?
C21 C26 H26 119.7 . . ?
C23 C27 H27A 109.5 . . ?
C23 C27 H27B 109.5 . . ?
H27A C27 H27B 109.5 . . ?
C23 C27 H27C 109.5 . . ?
H27A C27 H27C 109.5 . . ?
H27B C27 H27C 109.5 . . ?
C25 C28 H28A 109.5 . . ?
C25 C28 H28B 109.5 . . ?
H28A C28 H28B 109.5 . . ?
C25 C28 H28C 109.5 . . ?
H28A C28 H28C 109.5 . . ?
H28B C28 H28C 109.5 . . ?

loop_
_geom_bond_atom_site_label_1
_geom_bond_atom_site_label_2
_geom_bond_distance
_geom_bond_site_symmetry_2
_geom_bond_publ_flag
C1 C2 1.378(7) . ?
C1 C6 1.395(7) . ?
C1 C9 1.518(7) . ?
C2 C3 1.377(6) . ?
C2 H2 0.9500 . ?
C3 C4 1.391(8) . ?
C3 C7 1.529(8) . ?
C4 C5 1.392(8) . ?
C4 H4 0.9500 . ?
C5 C6 1.394(7) . ?
C5 C8 1.482(8) . ?
C6 H6 0.9500 . ?
C7 H7A 0.9800 . ?
C7 H7B 0.9800 . ?
C7 H7C 0.9800 . ?
C8 H8A 0.9800 . ?
C8 H8B 0.9800 . ?
C8 H8C 0.9800 . ?
C9 C14 1.387(7) . ?
C9 C10 1.394(6) . ?
C10 O1 1.378(5) . ?
C10 C11 1.411(6) . ?
O1 H1 0.8400 . ?
C11 C12 1.385(7) . ?
C11 C15 1.499(6) . ?
C12 C13 1.390(7) . ?
C12 H12 0.9500 . ?
C13 C14 1.392(7) . ?
C13 H13 0.9500 . ?
C14 H14 0.9500 . ?
C15 C20 1.388(7) . ?
C15 C16 1.398(6) . ?
C16 O2 1.366(5) . ?
C16 C17 1.414(6) . ?
O2 H2A 0.8400 . ?
C17 C18 1.387(7) . ?
C17 C21 1.499(7) . ?
C18 C19 1.375(7) . ?
C18 H18 0.9500 . ?
C19 C20 1.404(7) . ?
C19 H19 0.9500 . ?
C20 H20 0.9500 . ?
C21 C22 1.387(7) . ?
C21 C26 1.394(6) . ?
C22 C23 1.407(7) . ?
C22 H22 0.9500 . ?
C23 C24 1.395(7) . ?
C23 C27 1.513(8) . ?
C24 C25 1.390(8) . ?
C24 H24 0.9500 . ?
C25 C26 1.389(7) . ?
C25 C28 1.529(7) . ?
C26 H26 0.9500 . ?
C27 H27A 0.9800 . ?
C27 H27B 0.9800 . ?
C27 H27C 0.9800 . ?
C28 H28A 0.9800 . ?
C28 H28B 0.9800 . ?
C28 H28C 0.9800 . ?
